data_1553323
loop_
_publ_author_name
'Xie, Shuangshuang'
'Wu, Ye'
'Qiao, Yuben'
'Guo, Yi'
'Wang, Jianping'
'Hu, Zhengxi'
'Zhang, Qing'
'Li, Xiaonian'
'Huang, Jinfeng'
'Zhou, Qun'
'Luo, Zengwei'
'Liu, Junjun'
'Zhu, Hucheng'
'Xue, Yongbo'
'Zhang, Yonghui'

_publ_section_title
;
 Protoilludane, Illudalane, and Botryane Sesquiterpenoids from the
 Endophytic Fungus Phomopsis sp. TJ507A.
;
_journal_issue 6
_journal_name_full 'Journal of natural products'
_journal_page_first 1311
_journal_page_last 1320
_journal_paper_doi 10.1021/acs.jnatprod.7b00889
_journal_volume 81
_journal_year 2018
_chemical_formula_moiety 'C16 H24 O3'
_chemical_formula_sum 'C16 H24 O3'
_chemical_formula_weight 264.35
_space_group_crystal_system triclinic
_space_group_IT_number 2
_space_group_name_Hall '-P 1'
_space_group_name_H-M_alt 'P -1'
_atom_sites_solution_hydrogens geom
_atom_sites_solution_primary direct
_atom_sites_solution_secondary difmap
_audit_creation_method SHELXL-2014/7
_cell_angle_alpha 73.107(4)
_cell_angle_beta 85.312(6)
_cell_angle_gamma 82.044(5)
_cell_formula_units_Z 2
_cell_length_a 8.7757(12)
_cell_length_b 9.1560(12)
_cell_length_c 9.8895(13)
_cell_measurement_reflns_used 6776
_cell_measurement_temperature 100(2)
_cell_measurement_theta_max 69.18
_cell_measurement_theta_min 4.68
_cell_volume 752.29(17)
_computing_cell_refinement 'Bruker SAINT'
_computing_data_collection 'Bruker APEX2'
_computing_data_reduction 'Bruker SAINT'
_computing_molecular_graphics 'Bruker SHELXTL'
_computing_publication_material 'Bruker SHELXTL'
_computing_structure_refinement 'SHELXL-2014 (Sheldrick 2014)'
_computing_structure_solution 'SHELXS-97 (Sheldrick 2008)'
_diffrn_ambient_temperature 100(2)
_diffrn_measured_fraction_theta_full 0.908
_diffrn_measured_fraction_theta_max 0.891
_diffrn_measurement_device_type 'Bruker APEX-II CCD'
_diffrn_measurement_method '\f and \w scans'
_diffrn_radiation_type CuK\a
_diffrn_radiation_wavelength 1.54178
_diffrn_reflns_av_R_equivalents 0.0672
_diffrn_reflns_av_unetI/netI 0.0724
_diffrn_reflns_Laue_measured_fraction_full 0.908
_diffrn_reflns_Laue_measured_fraction_max 0.891
_diffrn_reflns_limit_h_max 10
_diffrn_reflns_limit_h_min -10
_diffrn_reflns_limit_k_max 10
_diffrn_reflns_limit_k_min -10
_diffrn_reflns_limit_l_max 12
_diffrn_reflns_limit_l_min -11
_diffrn_reflns_number 8340
_diffrn_reflns_point_group_measured_fraction_full 0.908
_diffrn_reflns_point_group_measured_fraction_max 0.891
_diffrn_reflns_theta_full 67.679
_diffrn_reflns_theta_max 69.345
_diffrn_reflns_theta_min 5.085
_diffrn_source 'fine-focus sealed tube'
_exptl_absorpt_coefficient_mu 0.629
_exptl_absorpt_correction_type multi-scan
_exptl_absorpt_process_details sadabs
_exptl_crystal_colour colourless
_exptl_crystal_density_diffrn 1.167
_exptl_crystal_description prism
_exptl_crystal_F_000 288
_exptl_crystal_size_max 0.880
_exptl_crystal_size_mid 0.180
_exptl_crystal_size_min 0.180
_exptl_transmission_factor_max 0.7532
_exptl_transmission_factor_min 0.4181
_refine_diff_density_max 1.224
_refine_diff_density_min -1.095
_refine_diff_density_rms 0.246
_refine_ls_extinction_method none
_refine_ls_goodness_of_fit_ref 2.079
_refine_ls_hydrogen_treatment constr
_refine_ls_matrix_type full
_refine_ls_number_parameters 179
_refine_ls_number_reflns 2513
_refine_ls_number_restraints 114
_refine_ls_restrained_S_all 2.200
_refine_ls_R_factor_all 0.1933
_refine_ls_R_factor_gt 0.1889
_refine_ls_shift/su_max 0.000
_refine_ls_shift/su_mean 0.000
_refine_ls_structure_factor_coef Fsqd
_refine_ls_weighting_details 'w=1/[\s^2^(Fo^2^)+(0.2000P)^2^] where P=(Fo^2^+2Fc^2^)/3'
_refine_ls_weighting_scheme calc
_refine_ls_wR_factor_gt 0.4334
_refine_ls_wR_factor_ref 0.4464
_reflns_Friedel_coverage 0.000
_reflns_number_gt 2251
_reflns_number_total 2513
_reflns_threshold_expression 'I > 2\s(I)'
_cod_data_source_file np7b00889_si_004.cif
_cod_data_source_block cu_zyh_wy351510_0m
_cod_database_code 1553323
_shelx_shelxl_version_number 2014/7
_shelx_space_group_comment
;
The symmetry employed for this shelxl refinement is uniquely defined
by the following loop, which should always be used as a source of
symmetry information in preference to the above space-group names.
They are only intended as comments.
;
_shelx_estimated_absorpt_t_min 0.608
_shelx_estimated_absorpt_t_max 0.895

loop_
_space_group_symop_operation_xyz
'x, y, z'
'-x, -y, -z'

loop_
_atom_site_label
_atom_site_type_symbol
_atom_site_fract_x
_atom_site_fract_y
_atom_site_fract_z
_atom_site_U_iso_or_equiv
_atom_site_adp_type
_atom_site_occupancy
_atom_site_site_symmetry_order
_atom_site_calc_flag
_atom_site_refinement_flags_posn
_atom_site_refinement_flags_adp
O1 O 0.1150(3) -0.3427(3) 1.1962(2) 0.0221(8) Uani 1 1 d . U
H1 H 0.0319 -0.3550 1.2443 0.033 Uiso 1 1 calc R U
O9 O 0.1625(3) 0.3754(3) 0.6663(2) 0.0194(8) Uani 1 1 d . U
O5 O 0.1705(3) 0.3587(3) 1.2211(2) 0.0187(8) Uani 1 1 d . U
H5 H 0.1678 0.4537 1.1828 0.028 Uiso 1 1 calc R U
C1 C 0.1146(4) -0.1845(4) 1.1190(3) 0.0202(9) Uani 1 1 d . U
H1A H 0.0378 -0.1204 1.1630 0.024 Uiso 1 1 calc R U
H1B H 0.0862 -0.1685 1.0205 0.024 Uiso 1 1 calc R U
C2 C 0.2751(4) -0.1375(4) 1.1196(3) 0.0196(9) Uani 1 1 d . U
H2A H 0.3137 -0.1765 1.2164 0.023 Uiso 1 1 calc R U
H2B H 0.3470 -0.1834 1.0564 0.023 Uiso 1 1 calc R U
C3 C 0.2690(4) 0.0373(4) 1.0696(3) 0.0184(10) Uani 1 1 d . U
C11 C 0.2980(4) 0.1104(4) 0.9247(3) 0.0170(9) Uani 1 1 d . U
C10 C 0.2838(4) 0.2716(4) 0.8848(3) 0.0158(9) Uani 1 1 d . U
C9 C 0.2984(4) 0.3788(4) 0.7369(3) 0.0165(9) Uani 1 1 d . U
H9 H 0.3930 0.3444 0.6854 0.020 Uiso 1 1 calc R U
C16 C 0.1863(5) 0.3826(4) 0.5202(3) 0.0248(10) Uani 1 1 d . U
H16A H 0.2173 0.4830 0.4672 0.037 Uiso 1 1 calc R U
H16B H 0.0905 0.3683 0.4838 0.037 Uiso 1 1 calc R U
H16C H 0.2674 0.3012 0.5092 0.037 Uiso 1 1 calc R U
C15 C 0.3382(5) 0.0230(4) 0.8172(4) 0.0232(10) Uani 1 1 d . U
H15A H 0.3616 0.0945 0.7251 0.035 Uiso 1 1 calc R U
H15B H 0.2510 -0.0300 0.8096 0.035 Uiso 1 1 calc R U
H15C H 0.4284 -0.0528 0.8466 0.035 Uiso 1 1 calc R U
C8 C 0.3112(4) 0.5368(4) 0.7609(3) 0.0167(9) Uani 1 1 d . U
C7 C 0.2256(4) 0.5271(4) 0.9070(3) 0.0170(9) Uani 1 1 d . U
H7A H 0.2750 0.5823 0.9607 0.020 Uiso 1 1 calc R U
H7B H 0.1161 0.5706 0.8955 0.020 Uiso 1 1 calc R U
C6 C 0.2407(4) 0.3563(4) 0.9798(3) 0.0161(9) Uani 1 1 d . U
C5 C 0.2128(4) 0.2820(4) 1.1220(3) 0.0162(9) Uani 1 1 d . U
C4 C 0.2265(4) 0.1204(4) 1.1672(3) 0.0179(9) Uani 1 1 d . U
C12 C 0.1945(5) 0.0449(4) 1.3233(4) 0.0267(11) Uani 1 1 d . U
H12A H 0.1593 -0.0554 1.3356 0.040 Uiso 1 1 calc R U
H12B H 0.1145 0.1105 1.3608 0.040 Uiso 1 1 calc R U
H12C H 0.2890 0.0308 1.3744 0.040 Uiso 1 1 calc R U
C14 C 0.2425(5) 0.6743(4) 0.6438(3) 0.0246(10) Uani 1 1 d . U
H14A H 0.2464 0.7694 0.6692 0.037 Uiso 1 1 calc R U
H14B H 0.1352 0.6630 0.6324 0.037 Uiso 1 1 calc R U
H14C H 0.3018 0.6784 0.5547 0.037 Uiso 1 1 calc R U
C13 C 0.4800(4) 0.5489(4) 0.7742(4) 0.0235(10) Uani 1 1 d . U
H13A H 0.5378 0.5419 0.6868 0.035 Uiso 1 1 calc R U
H13B H 0.5211 0.4649 0.8539 0.035 Uiso 1 1 calc R U
H13C H 0.4898 0.6477 0.7905 0.035 Uiso 1 1 calc R U

loop_
_atom_site_aniso_label
_atom_site_aniso_U_11
_atom_site_aniso_U_22
_atom_site_aniso_U_33
_atom_site_aniso_U_23
_atom_site_aniso_U_13
_atom_site_aniso_U_12
O1 0.0176(15) 0.0163(14) 0.0262(13) -0.0038(10) 0.0111(10) 0.0079(10)
O9 0.0148(14) 0.0273(13) 0.0131(11) -0.0062(9) 0.0054(9) 0.0047(9)
O5 0.0234(16) 0.0147(12) 0.0135(12) -0.0032(9) 0.0071(10) 0.0070(10)
C1 0.0155(16) 0.0182(15) 0.0219(13) -0.0028(11) 0.0042(11) 0.0059(11)
C2 0.0157(16) 0.0169(15) 0.0223(14) -0.0044(11) 0.0035(11) 0.0060(11)
C3 0.0149(16) 0.0169(15) 0.0197(14) -0.0029(11) 0.0016(11) 0.0038(11)
C11 0.0106(15) 0.0166(14) 0.0202(14) -0.0039(11) 0.0036(11) 0.0058(11)
C10 0.0111(15) 0.0188(15) 0.0140(13) -0.0033(11) 0.0036(11) 0.0051(11)
C9 0.0134(16) 0.0183(14) 0.0144(13) -0.0045(10) 0.0055(11) 0.0061(11)
C16 0.0225(19) 0.0338(18) 0.0148(15) -0.0085(13) 0.0080(13) 0.0064(14)
C15 0.020(2) 0.0207(17) 0.0255(16) -0.0079(13) 0.0071(14) 0.0067(14)
C8 0.0146(16) 0.0173(14) 0.0140(13) -0.0025(10) 0.0058(11) 0.0043(11)
C7 0.0160(16) 0.0180(15) 0.0135(13) -0.0033(10) 0.0037(11) 0.0046(11)
C6 0.0135(16) 0.0167(15) 0.0148(14) -0.0035(10) 0.0021(11) 0.0057(11)
C5 0.0119(15) 0.0173(15) 0.0159(14) -0.0034(11) 0.0030(11) 0.0052(11)
C4 0.0140(16) 0.0179(15) 0.0168(14) -0.0015(11) 0.0023(11) 0.0053(11)
C12 0.031(2) 0.0236(18) 0.0181(16) -0.0001(13) 0.0060(14) 0.0043(15)
C14 0.025(2) 0.0246(17) 0.0160(15) 0.0019(13) 0.0032(14) 0.0048(14)
C13 0.015(2) 0.0255(17) 0.0258(16) -0.0059(13) 0.0070(14) 0.0027(14)

loop_
_atom_type_symbol
_atom_type_description
_atom_type_scat_dispersion_real
_atom_type_scat_dispersion_imag
_atom_type_scat_source
C C 0.0181 0.0091 'International Tables Vol C Tables 4.2.6.8 and 6.1.1.4'
H H 0.0000 0.0000 'International Tables Vol C Tables 4.2.6.8 and 6.1.1.4'
O O 0.0492 0.0322 'International Tables Vol C Tables 4.2.6.8 and 6.1.1.4'

loop_
_geom_angle_atom_site_label_1
_geom_angle_atom_site_label_2
_geom_angle_atom_site_label_3
_geom_angle
C1 O1 H1 109.5
C16 O9 C9 115.3(3)
C5 O5 H5 109.5
O1 C1 C2 109.1(3)
O1 C1 H1A 109.9
C2 C1 H1A 109.9
O1 C1 H1B 109.9
C2 C1 H1B 109.9
H1A C1 H1B 108.3
C3 C2 C1 110.1(3)
C3 C2 H2A 109.6
C1 C2 H2A 109.6
C3 C2 H2B 109.6
C1 C2 H2B 109.6
H2A C2 H2B 108.1
C4 C3 C11 122.0(3)
C4 C3 C2 118.7(3)
C11 C3 C2 119.2(3)
C10 C11 C3 116.3(3)
C10 C11 C15 121.0(3)
C3 C11 C15 122.7(3)
C6 C10 C11 122.7(3)
C6 C10 C9 109.7(3)
C11 C10 C9 127.4(3)
O9 C9 C10 106.7(3)
O9 C9 C8 114.0(3)
C10 C9 C8 104.1(2)
O9 C9 H9 110.6
C10 C9 H9 110.6
C8 C9 H9 110.6
O9 C16 H16A 109.5
O9 C16 H16B 109.5
H16A C16 H16B 109.5
O9 C16 H16C 109.5
H16A C16 H16C 109.5
H16B C16 H16C 109.5
C11 C15 H15A 109.5
C11 C15 H15B 109.5
H15A C15 H15B 109.5
C11 C15 H15C 109.5
H15A C15 H15C 109.5
H15B C15 H15C 109.5
C13 C8 C14 109.9(3)
C13 C8 C9 108.5(3)
C14 C8 C9 113.7(3)
C13 C8 C7 108.5(3)
C14 C8 C7 112.1(3)
C9 C8 C7 103.9(2)
C6 C7 C8 103.1(3)
C6 C7 H7A 111.1
C8 C7 H7A 111.1
C6 C7 H7B 111.1
C8 C7 H7B 111.1
H7A C7 H7B 109.1
C10 C6 C5 120.1(3)
C10 C6 C7 111.6(3)
C5 C6 C7 128.3(3)
O5 C5 C6 123.0(3)
O5 C5 C4 117.7(3)
C6 C5 C4 119.2(3)
C3 C4 C5 119.7(3)
C3 C4 C12 123.1(3)
C5 C4 C12 117.2(3)
C4 C12 H12A 109.5
C4 C12 H12B 109.5
H12A C12 H12B 109.5
C4 C12 H12C 109.5
H12A C12 H12C 109.5
H12B C12 H12C 109.5
C8 C14 H14A 109.5
C8 C14 H14B 109.5
H14A C14 H14B 109.5
C8 C14 H14C 109.5
H14A C14 H14C 109.5
H14B C14 H14C 109.5
C8 C13 H13A 109.5
C8 C13 H13B 109.5
H13A C13 H13B 109.5
C8 C13 H13C 109.5
H13A C13 H13C 109.5
H13B C13 H13C 109.5

loop_
_geom_bond_atom_site_label_1
_geom_bond_atom_site_label_2
_geom_bond_distance
O1 C1 1.427(4)
O1 H1 0.8400
O9 C16 1.426(4)
O9 C9 1.438(4)
O5 C5 1.363(4)
O5 H5 0.8400
C1 C2 1.530(5)
C1 H1A 0.9900
C1 H1B 0.9900
C2 C3 1.526(4)
C2 H2A 0.9900
C2 H2B 0.9900
C3 C4 1.393(5)
C3 C11 1.413(4)
C11 C10 1.403(5)
C11 C15 1.500(5)
C10 C6 1.382(5)
C10 C9 1.513(4)
C9 C8 1.552(4)
C9 H9 1.0000
C16 H16A 0.9800
C16 H16B 0.9800
C16 H16C 0.9800
C15 H15A 0.9800
C15 H15B 0.9800
C15 H15C 0.9800
C8 C13 1.520(5)
C8 C14 1.532(4)
C8 C7 1.558(4)
C7 C6 1.512(4)
C7 H7A 0.9900
C7 H7B 0.9900
C6 C5 1.392(4)
C5 C4 1.407(5)
C4 C12 1.518(4)
C12 H12A 0.9800
C12 H12B 0.9800
C12 H12C 0.9800
C14 H14A 0.9800
C14 H14B 0.9800
C14 H14C 0.9800
C13 H13A 0.9800
C13 H13B 0.9800
C13 H13C 0.9800

loop_
_geom_hbond_atom_site_label_D
_geom_hbond_atom_site_label_H
_geom_hbond_atom_site_label_A
_geom_hbond_distance_DH
_geom_hbond_distance_HA
_geom_hbond_distance_DA
_geom_hbond_angle_DHA
_geom_hbond_site_symmetry_A
O5 H5 O1 0.84 1.90 2.652(3) 148.8 1_565
O1 H1 O9 0.84 1.86 2.701(3) 174.2 2_557
O5 H5 O1 0.84 1.90 2.652(3) 148.8 1_565
O1 H1 O9 0.84 1.86 2.701(3) 174.2 2_557
O1 H1 O9 0.84 1.86 2.701(3) 174.2 2_557
O5 H5 O1 0.84 1.90 2.652(3) 148.8 1_565

loop_
_geom_torsion_atom_site_label_1
_geom_torsion_atom_site_label_2
_geom_torsion_atom_site_label_3
_geom_torsion_atom_site_label_4
_geom_torsion
O1 C1 C2 C3 -166.5(3)
C1 C2 C3 C4 83.9(4)
C1 C2 C3 C11 -92.5(4)
C4 C3 C11 C10 0.9(6)
C2 C3 C11 C10 177.2(3)
C4 C3 C11 C15 -177.7(3)
C2 C3 C11 C15 -1.4(6)
C3 C11 C10 C6 -1.3(6)
C15 C11 C10 C6 177.3(3)
C3 C11 C10 C9 -175.9(3)
C15 C11 C10 C9 2.7(6)
C16 O9 C9 C10 -142.8(3)
C16 O9 C9 C8 102.9(3)
C6 C10 C9 O9 -102.9(3)
C11 C10 C9 O9 72.3(5)
C6 C10 C9 C8 18.0(4)
C11 C10 C9 C8 -166.8(3)
O9 C9 C8 C13 -155.6(3)
C10 C9 C8 C13 88.6(3)
O9 C9 C8 C14 -33.0(4)
C10 C9 C8 C14 -148.8(3)
O9 C9 C8 C7 89.1(3)
C10 C9 C8 C7 -26.7(3)
C13 C8 C7 C6 -89.5(3)
C14 C8 C7 C6 148.9(3)
C9 C8 C7 C6 25.8(3)
C11 C10 C6 C5 1.4(6)
C9 C10 C6 C5 176.9(3)
C11 C10 C6 C7 -176.7(3)
C9 C10 C6 C7 -1.2(4)
C8 C7 C6 C10 -15.9(4)
C8 C7 C6 C5 166.2(3)
C10 C6 C5 O5 179.8(3)
C7 C6 C5 O5 -2.5(6)
C10 C6 C5 C4 -1.0(6)
C7 C6 C5 C4 176.8(3)
C11 C3 C4 C5 -0.6(6)
C2 C3 C4 C5 -176.9(3)
C11 C3 C4 C12 179.9(3)
C2 C3 C4 C12 3.6(6)
O5 C5 C4 C3 179.8(3)
C6 C5 C4 C3 0.6(6)
O5 C5 C4 C12 -0.6(5)
C6 C5 C4 C12 -179.9(3)
